data_7156849
loop_
_publ_author_name
'Anitha, Mandala'
'Kumara Swamy, K. C.'

_publ_section_title
;
 Highly functionalised (\g-azido/\g-fluoro-\b-iodo/)vinyl derivatives from
 phosphorus based allenes or allenoates: IO halogen bonding interactions.
;
_journal_issue 23
_journal_name_full 'Organic &amp; biomolecular chemistry'
_journal_page_first 5736
_journal_page_last 5748
_journal_paper_doi 10.1039/c9ob00715f
_journal_volume 17
_journal_year 2019
_chemical_formula_sum 'C21 H16 Cl I N3 O P'
_chemical_formula_weight 519.69
_space_group_IT_number 19
_space_group_name_Hall 'P 2ac 2ab'
_space_group_name_H-M_alt 'P 21 21 21'
_symmetry_cell_setting orthorhombic
_symmetry_space_group_name_Hall 'P 2ac 2ab'
_symmetry_space_group_name_H-M 'P 21 21 21'
_atom_sites_solution_hydrogens geom
_atom_sites_solution_primary direct
_atom_sites_solution_secondary difmap
_audit_creation_method SHELXL-97
_audit_update_record
;
2019-03-27 deposited with the CCDC.    2019-05-09 downloaded from the CCDC.
;
_cell_angle_alpha 90.00
_cell_angle_beta 90.00
_cell_angle_gamma 90.00
_cell_formula_units_Z 4
_cell_length_a 29.548(4)
_cell_length_b 8.3033(8)
_cell_length_c 8.5609(11)
_cell_measurement_reflns_used 9352
_cell_measurement_temperature 297(2)
_cell_measurement_theta_max 20.35
_cell_measurement_theta_min 2.48
_cell_volume 2100.4(4)
_computing_cell_refinement 'Bruker SAINT'
_computing_data_collection 'Bruker APEX2'
_computing_data_reduction 'Bruker SAINT'
_computing_molecular_graphics 'Bruker SHELXTL'
_computing_publication_material 'Bruker SHELXTL'
_computing_structure_refinement 'SHELXL-97 (Sheldrick, 2008)'
_computing_structure_solution 'SHELXS-97 (Sheldrick, 2008)'
_diffrn_ambient_temperature 297(2)
_diffrn_measured_fraction_theta_full 1.000
_diffrn_measured_fraction_theta_max 1.000
_diffrn_measurement_device_type 'Bruker APEX-II CCD'
_diffrn_measurement_method '\f and \w scans'
_diffrn_radiation_monochromator graphite
_diffrn_radiation_source 'fine-focus sealed tube'
_diffrn_radiation_type MoK\a
_diffrn_radiation_wavelength 0.71073
_diffrn_reflns_av_R_equivalents 0.2314
_diffrn_reflns_av_sigmaI/netI 0.0947
_diffrn_reflns_limit_h_max 35
_diffrn_reflns_limit_h_min -35
_diffrn_reflns_limit_k_max 9
_diffrn_reflns_limit_k_min -9
_diffrn_reflns_limit_l_max 10
_diffrn_reflns_limit_l_min -10
_diffrn_reflns_number 42185
_diffrn_reflns_theta_full 24.99
_diffrn_reflns_theta_max 24.99
_diffrn_reflns_theta_min 2.48
_exptl_absorpt_coefficient_mu 1.745
_exptl_crystal_colour colourless
_exptl_crystal_density_diffrn 1.643
_exptl_crystal_density_method 'not measured'
_exptl_crystal_description blocks
_exptl_crystal_F_000 1024
_exptl_crystal_recrystallization_method 'Re-crystallisation from solvent'
_exptl_crystal_size_max 0.24
_exptl_crystal_size_mid 0.22
_exptl_crystal_size_min 0.18
_refine_diff_density_max 2.680
_refine_diff_density_min -1.471
_refine_diff_density_rms 0.225
_refine_ls_abs_structure_details 'Flack H D (1983), Acta Cryst. A39, 876-881'
_refine_ls_abs_structure_Flack 0.04(7)
_refine_ls_extinction_method none
_refine_ls_goodness_of_fit_ref 1.121
_refine_ls_hydrogen_treatment mixed
_refine_ls_matrix_type full
_refine_ls_number_parameters 253
_refine_ls_number_reflns 3693
_refine_ls_number_restraints 0
_refine_ls_restrained_S_all 1.121
_refine_ls_R_factor_all 0.0974
_refine_ls_R_factor_gt 0.0780
_refine_ls_shift/su_max 0.000
_refine_ls_shift/su_mean 0.000
_refine_ls_structure_factor_coef Fsqd
_refine_ls_weighting_details 'calc w=1/[\s^2^(Fo^2^)+(0.1069P)^2^+12.5219P] where P=(Fo^2^+2Fc^2^)/3'
_refine_ls_weighting_scheme calc
_refine_ls_wR_factor_gt 0.2043
_refine_ls_wR_factor_ref 0.2136
_reflns_number_gt 2941
_reflns_number_total 3693
_reflns_threshold_expression >2sigma(I)
_cod_data_source_file c9ob00715f2.cif
_cod_data_source_block compound17
_cod_depositor_comments
;
The following automatic conversions were performed:

'_symmetry_cell_setting' value 'Orthorhombic' changed to
'orthorhombic' according to
/home/data/users/saulius/crontab/automatic-downloads/rss-feeds/RSC/lib/dictionaries/cif_core.dic
dictionary named 'cif_core.dic' version 2.4.2 from 2011-04-26.

Automatic conversion script
Id: cif_fix_values 4973 2017-02-22 13:04:09Z antanas 

 Adding full bibliography for 7156840--7156850.cif.
;
_cod_original_sg_symbol_H-M P_21_21_21
_cod_database_code 7156849

loop_
_symmetry_equiv_pos_as_xyz
'x, y, z'
'-x+1/2, -y, z+1/2'
'-x, y+1/2, -z+1/2'
'x+1/2, -y+1/2, -z'

loop_
_atom_site_label
_atom_site_type_symbol
_atom_site_fract_x
_atom_site_fract_y
_atom_site_fract_z
_atom_site_U_iso_or_equiv
_atom_site_adp_type
_atom_site_occupancy
_atom_site_symmetry_multiplicity
_atom_site_calc_flag
_atom_site_refinement_flags
I1 I 0.57276(3) 1.03413(10) 0.72329(11) 0.0386(3) Uani 1 1 d .
P1 P 0.59793(12) 0.4809(4) 0.5950(4) 0.0296(8) Uani 1 1 d .
Cl1 Cl 0.70394(18) 1.1122(6) 0.1697(7) 0.0720(15) Uani 1 1 d .
O1 O 0.5732(3) 0.3984(11) 0.7231(12) 0.043(2) Uani 1 1 d .
C1 C 0.5734(5) 0.4368(14) 0.4054(16) 0.036(3) Uani 1 1 d .
C7 C 0.6569(5) 0.4254(15) 0.5959(15) 0.034(3) Uani 1 1 d .
C19 C 0.6741(5) 0.9880(15) 0.2952(19) 0.043(4) Uani 1 1 d .
N1 N 0.5711(5) 0.7218(17) 0.9957(14) 0.050(3) Uani 1 1 d .
C6 C 0.5938(6) 0.3425(17) 0.298(2) 0.048(4) Uani 1 1 d .
H6 H 0.6222 0.2989 0.3175 0.057 Uiso 1 1 calc R
C16 C 0.6250(4) 0.7904(14) 0.4927(16) 0.027(3) Uani 1 1 d .
C20 C 0.6910(5) 0.951(2) 0.437(2) 0.047(4) Uani 1 1 d .
H20 H 0.7191 0.9904 0.4670 0.056 Uiso 1 1 calc R
C21 C 0.6666(5) 0.8532(19) 0.539(2) 0.047(4) Uani 1 1 d .
H21 H 0.6781 0.8299 0.6376 0.056 Uiso 1 1 calc R
C18 C 0.6328(5) 0.9252(14) 0.2432(15) 0.037(4) Uani 1 1 d .
H18 H 0.6218 0.9496 0.1442 0.045 Uiso 1 1 calc R
C15 C 0.5450(5) 0.7065(18) 0.8456(19) 0.039(4) Uani 1 1 d .
H15A H 0.5161 0.7607 0.8555 0.047 Uiso 1 1 calc R
H15B H 0.5393 0.5937 0.8234 0.047 Uiso 1 1 calc R
N2 N 0.6086(6) 0.6569(19) 0.9946(19) 0.057(4) Uani 1 1 d .
C13 C 0.5965(4) 0.6997(16) 0.6116(15) 0.025(3) Uani 1 1 d .
C4 C 0.5303(7) 0.376(2) 0.126(3) 0.067(6) Uani 1 1 d .
H4 H 0.5163 0.3560 0.0310 0.081 Uiso 1 1 calc R
C2 C 0.5303(5) 0.4977(16) 0.374(2) 0.048(4) Uani 1 1 d .
H2 H 0.5157 0.5594 0.4497 0.058 Uiso 1 1 calc R
C3 C 0.5094(6) 0.469(2) 0.237(2) 0.059(4) Uani 1 1 d .
H3 H 0.4809 0.5118 0.2175 0.070 Uiso 1 1 calc R
C12 C 0.6717(5) 0.3342(17) 0.723(2) 0.042(3) Uani 1 1 d .
H12 H 0.6514 0.3056 0.8010 0.050 Uiso 1 1 calc R
C8 C 0.6880(5) 0.464(2) 0.4749(18) 0.049(4) Uani 1 1 d .
H8 H 0.6786 0.5233 0.3886 0.058 Uiso 1 1 calc R
C14 C 0.5720(5) 0.7812(14) 0.7125(16) 0.031(3) Uani 1 1 d .
C11 C 0.7161(5) 0.2861(19) 0.734(2) 0.048(4) Uani 1 1 d .
H11 H 0.7261 0.2293 0.8206 0.058 Uiso 1 1 calc R
C17 C 0.6088(5) 0.8254(16) 0.3431(19) 0.039(3) Uani 1 1 d .
H17 H 0.5815 0.7812 0.3102 0.046 Uiso 1 1 calc R
C10 C 0.7457(6) 0.323(2) 0.614(3) 0.062(6) Uani 1 1 d .
H10 H 0.7754 0.2859 0.6202 0.074 Uiso 1 1 calc R
C5 C 0.5722(8) 0.3113(19) 0.158(2) 0.065(5) Uani 1 1 d .
H5 H 0.5862 0.2460 0.0838 0.078 Uiso 1 1 calc R
N3 N 0.6429(7) 0.602(3) 1.004(3) 0.098(7) Uani 1 1 d .
C9 C 0.7327(6) 0.412(2) 0.487(3) 0.066(6) Uani 1 1 d .
H9 H 0.7536 0.4371 0.4093 0.079 Uiso 1 1 calc R

loop_
_atom_site_aniso_label
_atom_site_aniso_U_11
_atom_site_aniso_U_22
_atom_site_aniso_U_33
_atom_site_aniso_U_23
_atom_site_aniso_U_13
_atom_site_aniso_U_12
I1 0.0499(5) 0.0198(4) 0.0460(5) -0.0082(4) 0.0037(4) 0.0010(4)
P1 0.049(2) 0.0136(15) 0.0261(18) -0.0002(14) 0.0015(14) -0.0010(14)
Cl1 0.093(4) 0.053(3) 0.070(4) 0.010(2) 0.039(3) -0.011(2)
O1 0.061(6) 0.024(4) 0.042(6) 0.010(4) 0.021(6) 0.000(4)
C1 0.044(8) 0.024(7) 0.040(8) 0.000(5) 0.000(7) -0.011(6)
C7 0.066(10) 0.026(7) 0.010(6) -0.003(5) -0.002(6) -0.007(6)
C19 0.063(9) 0.018(7) 0.048(9) 0.010(7) 0.023(8) 0.004(6)
N1 0.065(10) 0.061(9) 0.022(7) -0.007(6) 0.013(7) -0.002(8)
C6 0.077(11) 0.028(7) 0.039(10) -0.012(7) 0.002(8) 0.015(7)
C16 0.033(7) 0.014(6) 0.034(8) -0.010(5) 0.008(6) 0.007(5)
C20 0.030(8) 0.038(9) 0.073(13) 0.006(9) 0.013(7) -0.010(7)
C21 0.042(9) 0.053(10) 0.045(11) 0.006(8) -0.002(8) 0.005(7)
C18 0.085(11) 0.021(7) 0.006(7) -0.002(5) -0.002(6) 0.004(6)
C15 0.043(9) 0.037(8) 0.038(9) 0.004(7) -0.004(7) -0.007(6)
N2 0.070(12) 0.056(10) 0.045(10) -0.012(7) -0.016(8) -0.005(8)
C13 0.033(7) 0.026(6) 0.016(7) -0.008(5) -0.009(6) 0.004(5)
C4 0.085(15) 0.048(11) 0.069(15) -0.002(10) -0.029(12) -0.015(10)
C2 0.038(9) 0.030(9) 0.077(13) -0.006(7) -0.011(8) -0.002(6)
C3 0.054(9) 0.058(10) 0.064(12) 0.023(12) -0.013(9) -0.007(8)
C12 0.048(9) 0.040(8) 0.038(9) -0.006(7) 0.002(8) -0.006(6)
C8 0.078(11) 0.031(7) 0.037(9) 0.006(8) 0.020(7) 0.002(8)
C14 0.034(7) 0.030(7) 0.030(7) 0.004(6) 0.008(8) 0.001(6)
C11 0.065(11) 0.046(9) 0.034(9) 0.013(8) -0.004(9) 0.006(7)
C17 0.050(9) 0.024(7) 0.042(9) 0.001(6) -0.001(7) -0.002(6)
C10 0.056(11) 0.040(9) 0.091(17) 0.018(10) -0.009(11) 0.005(8)
C5 0.099(15) 0.040(9) 0.055(11) -0.021(8) -0.005(13) -0.004(11)
N3 0.070(13) 0.133(19) 0.090(16) 0.000(13) -0.029(12) 0.017(12)
C9 0.050(10) 0.058(11) 0.089(16) 0.012(10) 0.033(10) 0.003(8)

loop_
_atom_type_symbol
_atom_type_description
_atom_type_scat_dispersion_real
_atom_type_scat_dispersion_imag
_atom_type_scat_source
C C 0.0033 0.0016 'International Tables Vol C Tables 4.2.6.8 and 6.1.1.4'
H H 0.0000 0.0000 'International Tables Vol C Tables 4.2.6.8 and 6.1.1.4'
N N 0.0061 0.0033 'International Tables Vol C Tables 4.2.6.8 and 6.1.1.4'
O O 0.0106 0.0060 'International Tables Vol C Tables 4.2.6.8 and 6.1.1.4'
P P 0.1023 0.0942 'International Tables Vol C Tables 4.2.6.8 and 6.1.1.4'
Cl Cl 0.1484 0.1585 'International Tables Vol C Tables 4.2.6.8 and 6.1.1.4'
I I -0.4742 1.8119 'International Tables Vol C Tables 4.2.6.8 and 6.1.1.4'

loop_
_geom_angle_atom_site_label_1
_geom_angle_atom_site_label_2
_geom_angle_atom_site_label_3
_geom_angle
O1 P1 C7 110.8(6)
O1 P1 C1 111.7(6)
C7 P1 C1 109.8(6)
O1 P1 C13 113.0(6)
C7 P1 C13 106.1(6)
C1 P1 C13 105.2(6)
C6 C1 C2 119.1(15)
C6 C1 P1 123.3(13)
C2 C1 P1 117.5(11)
C12 C7 C8 119.2(15)
C12 C7 P1 116.5(11)
C8 C7 P1 124.3(12)
C20 C19 C18 121.6(13)
C20 C19 Cl1 120.4(13)
C18 C19 Cl1 118.0(12)
N2 N1 C15 114.7(13)
C1 C6 C5 119.6(16)
C1 C6 H6 120.2
C5 C6 H6 120.2
C21 C16 C17 119.0(14)
C21 C16 C13 119.0(13)
C17 C16 C13 121.7(12)
C19 C20 C21 120.4(15)
C19 C20 H20 119.8
C21 C20 H20 119.8
C16 C21 C20 119.8(16)
C16 C21 H21 120.1
C20 C21 H21 120.1
C17 C18 C19 118.2(13)
C17 C18 H18 120.9
C19 C18 H18 120.9
N1 C15 C14 109.6(11)
N1 C15 H15A 109.7
C14 C15 H15A 109.7
N1 C15 H15B 109.7
C14 C15 H15B 109.7
H15A C15 H15B 108.2
N3 N2 N1 175(2)
C14 C13 C16 119.3(11)
C14 C13 P1 125.2(11)
C16 C13 P1 115.4(9)
C3 C4 C5 119.4(18)
C3 C4 H4 120.3
C5 C4 H4 120.3
C3 C2 C1 121.3(16)
C3 C2 H2 119.4
C1 C2 H2 119.4
C2 C3 C4 119.7(17)
C2 C3 H3 120.1
C4 C3 H3 120.1
C11 C12 C7 120.6(15)
C11 C12 H12 119.7
C7 C12 H12 119.7
C9 C8 C7 119.3(16)
C9 C8 H8 120.4
C7 C8 H8 120.4
C13 C14 C15 124.8(12)
C13 C14 I1 122.5(10)
C15 C14 I1 112.3(9)
C12 C11 C10 119.5(16)
C12 C11 H11 120.3
C10 C11 H11 120.3
C18 C17 C16 120.9(14)
C18 C17 H17 119.6
C16 C17 H17 119.6
C9 C10 C11 122.0(17)
C9 C10 H10 119.0
C11 C10 H10 119.0
C4 C5 C6 120.8(18)
C4 C5 H5 119.6
C6 C5 H5 119.6
C10 C9 C8 119.4(16)
C10 C9 H9 120.3
C8 C9 H9 120.3

loop_
_geom_bond_atom_site_label_1
_geom_bond_atom_site_label_2
_geom_bond_distance
I1 C14 2.102(12)
P1 O1 1.485(9)
P1 C7 1.802(16)
P1 C1 1.815(15)
P1 C13 1.822(13)
Cl1 C19 1.731(14)
C1 C6 1.35(2)
C1 C2 1.40(2)
C7 C12 1.40(2)
C7 C8 1.42(2)
C19 C20 1.35(2)
C19 C18 1.40(2)
N1 N2 1.23(2)
N1 C15 1.50(2)
C6 C5 1.38(3)
C6 H6 0.9300
C16 C21 1.39(2)
C16 C17 1.40(2)
C16 C13 1.521(19)
C20 C21 1.39(2)
C20 H20 0.9300
C21 H21 0.9300
C18 C17 1.39(2)
C18 H18 0.9300
C15 C14 1.523(19)
C15 H15A 0.9700
C15 H15B 0.9700
N2 N3 1.12(2)
C13 C14 1.315(18)
C4 C3 1.37(3)
C4 C5 1.37(3)
C4 H4 0.9300
C2 C3 1.35(2)
C2 H2 0.9300
C3 H3 0.9300
C12 C11 1.37(2)
C12 H12 0.9300
C8 C9 1.40(2)
C8 H8 0.9300
C11 C10 1.38(3)
C11 H11 0.9300
C17 H17 0.9300
C10 C9 1.37(3)
C10 H10 0.9300
C5 H5 0.9300
C9 H9 0.9300
